data_7047557
loop_
_publ_author_name
'Ko\<renkov\'a, Monika'
'Kreml\'a\<cek, V\'it'
'Erben, Milan'
'Jir\'asko, Robert'
'De Proft, Frank'
'Turek, Jan'
'Jambor, Roman'
'R\%u\<Zi\<cka, Ale\<s'
'C\'isa\<rov\'a, Ivana'
'Dost\'al, Libor'

_publ_section_title
;
 Heavier pnictinidene gold(i) complexes.
;
_journal_issue 41
_journal_name_full 'Dalton transactions (Cambridge, England : 2003)'
_journal_page_first 14503
_journal_page_last 14514
_journal_paper_doi 10.1039/c8dt03022g
_journal_volume 47
_journal_year 2018
_chemical_formula_moiety 'C16 H23 Au Cl N2 Sb, C H2 Cl2'
_chemical_formula_sum 'C17 H25 Au Cl3 N2 Sb'
_chemical_formula_weight 682.45
_space_group_crystal_system monoclinic
_space_group_IT_number 14
_space_group_name_Hall '-P 2ybc'
_space_group_name_H-M_alt 'P 1 21/c 1'
_symmetry_space_group_name_Hall '-P 2ybc'
_symmetry_space_group_name_H-M 'P 1 21/c 1'
_atom_sites_solution_hydrogens difmap
_audit_creation_method SHELXL-2013
_audit_update_record
;
2018-09-04 deposited with the CCDC.
2018-09-14 downloaded from the CCDC.
;
_cell_angle_alpha 90.000(8)
_cell_angle_beta 126.448(6)
_cell_angle_gamma 90.000(6)
_cell_formula_units_Z 4
_cell_length_a 13.2510(8)
_cell_length_b 12.8920(11)
_cell_length_c 16.0880(7)
_cell_measurement_reflns_used 21451
_cell_measurement_temperature 150(1)
_cell_measurement_theta_max 27.5
_cell_measurement_theta_min 1
_cell_volume 2210.8(3)
_computing_cell_refinement 'COLLECT and DENZO'
_computing_data_collection 'COLLECT (Hooft, 1998) and DENZO (Otwinowski & Minor, 1997)'
_computing_data_reduction 'COLLECT and DENZO'
_computing_molecular_graphics 'PLATON (Spek, 2003)'
_computing_publication_material 'SHELXL-2013 (Sheldrick, 2013)'
_computing_structure_refinement 'SHELXL-2013 (Sheldrick, 2013)'
_diffrn_ambient_temperature 150(1)
_diffrn_detector_area_resol_mean 9.091
_diffrn_measured_fraction_theta_full 0.996
_diffrn_measured_fraction_theta_max 0.996
_diffrn_measurement_device_type 'Bruker Nonius KappaCCD area detector'
_diffrn_measurement_method '\f and \w scans to fill the Ewald sphere'
_diffrn_radiation_monochromator graphite
_diffrn_radiation_source 'fine-focus sealed tube'
_diffrn_radiation_type MoK\a
_diffrn_radiation_wavelength 0.71073
_diffrn_reflns_av_R_equivalents 0.0828
_diffrn_reflns_av_unetI/netI 0.0448
_diffrn_reflns_Laue_measured_fraction_full 0.996
_diffrn_reflns_Laue_measured_fraction_max 0.996
_diffrn_reflns_limit_h_max 14
_diffrn_reflns_limit_h_min -17
_diffrn_reflns_limit_k_max 16
_diffrn_reflns_limit_k_min -15
_diffrn_reflns_limit_l_max 20
_diffrn_reflns_limit_l_min -20
_diffrn_reflns_number 21379
_diffrn_reflns_point_group_measured_fraction_full 0.996
_diffrn_reflns_point_group_measured_fraction_max 0.996
_diffrn_reflns_theta_full 25.242
_diffrn_reflns_theta_max 27.500
_diffrn_reflns_theta_min 2.247
_diffrn_standards_number 0
_exptl_absorpt_coefficient_mu 8.215
_exptl_absorpt_correction_T_max 0.351
_exptl_absorpt_correction_T_min 0.228
_exptl_absorpt_correction_type integration
_exptl_absorpt_process_details
;
Gaussian integration (Coppens, 1970)
;
_exptl_crystal_colour yellow
_exptl_crystal_density_diffrn 2.050
_exptl_crystal_description block
_exptl_crystal_F_000 1288
_exptl_crystal_size_max 0.27
_exptl_crystal_size_mid 0.25
_exptl_crystal_size_min 0.18
_refine_diff_density_max 3.203
_refine_diff_density_min -1.884
_refine_diff_density_rms 0.222
_refine_ls_extinction_method none
_refine_ls_goodness_of_fit_ref 1.120
_refine_ls_hydrogen_treatment constr
_refine_ls_matrix_type full
_refine_ls_number_parameters 217
_refine_ls_number_reflns 5061
_refine_ls_number_restraints 0
_refine_ls_restrained_S_all 1.120
_refine_ls_R_factor_all 0.0472
_refine_ls_R_factor_gt 0.0364
_refine_ls_shift/su_max 0.000
_refine_ls_shift/su_mean 0.000
_refine_ls_structure_factor_coef Fsqd
_refine_ls_weighting_details 'w=1/[\s^2^(Fo^2^)+(0.0540P)^2^+5.7884P] where P=(Fo^2^+2Fc^2^)/3'
_refine_ls_weighting_scheme calc
_refine_ls_wR_factor_gt 0.0903
_refine_ls_wR_factor_ref 0.1018
_reflns_Friedel_coverage 0.000
_reflns_number_gt 4360
_reflns_number_total 5061
_reflns_threshold_expression 'I > 2\s(I)'
_cod_data_source_file c8dt03022g2.cif
_cod_data_source_block 2
_cod_depositor_comments 'Adding full bibliography for 7047556--7047562.cif.'
_cod_database_code 7047557
_shelx_space_group_comment
;
The symmetry employed for this shelxl refinement is uniquely defined
by the following loop, which should always be used as a source of
symmetry information in preference to the above space-group names.
They are only intended as comments.
;
_shelxl_version_number 2013-4

loop_
_space_group_symop_operation_xyz
'x, y, z'
'-x, y+1/2, -z+1/2'
'-x, -y, -z'
'x, -y-1/2, z-1/2'

loop_
_atom_site_label
_atom_site_type_symbol
_atom_site_fract_x
_atom_site_fract_y
_atom_site_fract_z
_atom_site_U_iso_or_equiv
_atom_site_adp_type
_atom_site_occupancy
_atom_site_site_symmetry_order
_atom_site_calc_flag
_atom_site_refinement_flags_posn
_atom_site_refinement_flags_adp
Au1 Au 0.30979(2) 0.30380(2) 0.35435(2) 0.02366(9) Uani 1 1 d . .
Sb1 Sb 0.18396(3) 0.44877(3) 0.22877(3) 0.02296(10) Uani 1 1 d . .
Cl1 Cl 0.41937(13) 0.16925(11) 0.47348(11) 0.0282(3) Uani 1 1 d . .
C5 C 0.4128(6) 0.5536(5) 0.1336(4) 0.0313(13) Uani 1 1 d . .
H5 H 0.4235 0.5353 0.0834 0.038 Uiso 1 1 d R U
C3 C 0.4644(6) 0.6646(5) 0.2746(5) 0.0317(12) Uani 1 1 d . .
H3 H 0.5101 0.7196 0.3190 0.038 Uiso 1 1 d R U
C6 C 0.3298(5) 0.4988(5) 0.1422(4) 0.0253(11) Uani 1 1 d . .
C12 C 0.2502(5) 0.4135(5) 0.0739(4) 0.0273(11) Uani 1 1 d . .
H12 H 0.2534 0.3920 0.0203 0.033 Uiso 1 1 d R U
N1 N 0.2836(4) 0.5742(4) 0.3644(3) 0.0236(9) Uani 1 1 d . .
C4 C 0.4799(6) 0.6364(5) 0.1990(4) 0.0319(13) Uani 1 1 d . .
H4 H 0.5354 0.6730 0.1926 0.038 Uiso 1 1 d R U
N2 N 0.1770(4) 0.3698(4) 0.0893(3) 0.0246(9) Uani 1 1 d . .
C9 C 0.3668(8) 0.5226(7) 0.5379(5) 0.052(2) Uani 1 1 d . .
H9A H 0.3467 0.4504 0.5227 0.062 Uiso 1 1 d R U
H9B H 0.3722 0.5405 0.5983 0.062 Uiso 1 1 d R U
H9C H 0.4459 0.5362 0.5502 0.062 Uiso 1 1 d R U
C14 C 0.1428(8) 0.1847(6) 0.0830(6) 0.053(2) Uani 1 1 d . .
H14A H 0.2245 0.1710 0.1006 0.063 Uiso 1 1 d R U
H14B H 0.0875 0.1283 0.0425 0.063 Uiso 1 1 d R U
H14C H 0.1485 0.1916 0.1451 0.063 Uiso 1 1 d R U
C10 C 0.2820(9) 0.7006(6) 0.4814(7) 0.054(2) Uani 1 1 d . .
H10A H 0.3657 0.7225 0.5090 0.065 Uiso 1 1 d R U
H10B H 0.2684 0.7071 0.5335 0.065 Uiso 1 1 d R U
H10C H 0.2227 0.7432 0.4232 0.065 Uiso 1 1 d R U
C1 C 0.3154(5) 0.5260(5) 0.2188(4) 0.0235(11) Uani 1 1 d . .
C13 C 0.0918(6) 0.2837(5) 0.0216(5) 0.0302(12) Uani 1 1 d . .
C7 C 0.3594(5) 0.6318(4) 0.3609(4) 0.0262(11) Uani 1 1 d . .
H7 H 0.3998 0.6871 0.4064 0.031 Uiso 1 1 d R U
C2 C 0.3798(5) 0.6098(5) 0.2834(4) 0.0261(11) Uani 1 1 d . .
C15 C -0.0363(7) 0.3112(6) -0.0039(6) 0.0485(19) Uani 1 1 d . .
H15A H -0.0291 0.3140 0.0591 0.058 Uiso 1 1 d R U
H15B H -0.0965 0.2592 -0.0485 0.058 Uiso 1 1 d R U
H15C H -0.0634 0.3775 -0.0376 0.058 Uiso 1 1 d R U
C8 C 0.2643(6) 0.5885(5) 0.4463(4) 0.0281(12) Uani 1 1 d . .
Cl2 Cl 0.84633(19) 0.04584(19) 0.67380(16) 0.0582(5) Uani 1 1 d . .
Cl3 Cl 0.7523(3) 0.1050(2) 0.7903(2) 0.0860(9) Uani 1 1 d . .
C11 C 0.1370(7) 0.5508(7) 0.4057(6) 0.0481(18) Uani 1 1 d . .
H11A H 0.0761 0.5946 0.3495 0.058 Uiso 1 1 d R U
H11B H 0.1257 0.5535 0.4593 0.058 Uiso 1 1 d R U
H11C H 0.1264 0.4807 0.3817 0.058 Uiso 1 1 d R U
C16 C 0.0780(7) 0.2749(7) -0.0784(6) 0.0473(18) Uani 1 1 d . .
H16A H 0.0526 0.3408 -0.1129 0.057 Uiso 1 1 d R U
H16B H 0.0154 0.2237 -0.1218 0.057 Uiso 1 1 d R U
H16C H 0.1565 0.2548 -0.0643 0.057 Uiso 1 1 d R U
C17 C 0.7213(7) 0.0449(7) 0.6806(6) 0.053(2) Uani 1 1 d . .
H17A H 0.6509 0.0795 0.6199 0.063 Uiso 1 1 d R U
H17B H 0.6969 -0.0264 0.6790 0.063 Uiso 1 1 d R U

loop_
_atom_site_aniso_label
_atom_site_aniso_U_11
_atom_site_aniso_U_22
_atom_site_aniso_U_33
_atom_site_aniso_U_23
_atom_site_aniso_U_13
_atom_site_aniso_U_12
Au1 0.03172(14) 0.02059(13) 0.02888(13) -0.00191(8) 0.02356(11) -0.00247(8)
Sb1 0.02532(19) 0.02350(19) 0.02805(18) -0.00138(14) 0.02022(16) -0.00184(13)
Cl1 0.0362(7) 0.0223(6) 0.0327(6) -0.0007(5) 0.0240(6) -0.0019(5)
C5 0.036(3) 0.040(3) 0.028(3) 0.000(2) 0.025(3) -0.004(3)
C3 0.040(3) 0.030(3) 0.031(3) 0.002(2) 0.024(3) -0.007(3)
C6 0.025(3) 0.030(3) 0.027(2) 0.001(2) 0.019(2) -0.001(2)
C12 0.034(3) 0.029(3) 0.026(2) -0.003(2) 0.022(2) -0.002(2)
N1 0.026(2) 0.023(2) 0.023(2) -0.0028(18) 0.0151(19) 0.0025(18)
C4 0.032(3) 0.038(3) 0.031(3) 0.006(3) 0.021(2) -0.008(2)
N2 0.029(2) 0.023(2) 0.029(2) -0.0036(19) 0.021(2) -0.0011(18)
C9 0.061(5) 0.066(5) 0.037(3) 0.005(4) 0.033(4) 0.014(4)
C14 0.062(5) 0.033(4) 0.048(4) -0.009(3) 0.024(4) -0.007(3)
C10 0.074(5) 0.041(4) 0.083(6) -0.028(4) 0.066(5) -0.019(4)
C1 0.022(2) 0.027(3) 0.024(2) 0.002(2) 0.015(2) -0.002(2)
C13 0.033(3) 0.031(3) 0.035(3) -0.009(2) 0.024(3) -0.006(2)
C7 0.033(3) 0.022(3) 0.029(3) -0.003(2) 0.020(2) -0.002(2)
C2 0.030(3) 0.026(3) 0.027(2) 0.000(2) 0.020(2) -0.004(2)
C15 0.043(4) 0.062(5) 0.050(4) -0.030(4) 0.033(4) -0.019(3)
C8 0.038(3) 0.026(3) 0.031(3) -0.007(2) 0.027(3) -0.005(2)
Cl2 0.0497(10) 0.0680(14) 0.0549(11) -0.0040(10) 0.0299(9) 0.0090(9)
Cl3 0.111(2) 0.098(2) 0.0775(15) -0.0510(16) 0.0711(16) -0.0432(17)
C11 0.055(4) 0.062(5) 0.045(4) -0.014(4) 0.040(4) -0.010(4)
C16 0.048(4) 0.061(5) 0.048(4) -0.023(4) 0.037(3) -0.027(4)
C17 0.047(4) 0.057(5) 0.047(4) -0.024(4) 0.025(3) -0.003(4)

loop_
_atom_type_symbol
_atom_type_description
_atom_type_scat_dispersion_real
_atom_type_scat_dispersion_imag
_atom_type_scat_source
C C 0.0033 0.0016 'International Tables Vol C Tables 4.2.6.8 and 6.1.1.4'
H H 0.0000 0.0000 'International Tables Vol C Tables 4.2.6.8 and 6.1.1.4'
N N 0.0061 0.0033 'International Tables Vol C Tables 4.2.6.8 and 6.1.1.4'
Au Au -2.0133 8.8022 'International Tables Vol C Tables 4.2.6.8 and 6.1.1.4'
Sb Sb -0.5866 1.5461 'International Tables Vol C Tables 4.2.6.8 and 6.1.1.4'
Cl Cl 0.1484 0.1585 'International Tables Vol C Tables 4.2.6.8 and 6.1.1.4'

loop_
_exptl_crystal_face_index_h
_exptl_crystal_face_index_k
_exptl_crystal_face_index_l
_exptl_crystal_face_perp_dist
-1 -1 0 0.083
1 -1 0 0.033
-1 1 0 0.124
1 1 0 0.089
1 0 -1 0.091
-1 0 1 0.118
0 0 1 0.092
0 0 -1 0.134

loop_
_geom_angle_atom_site_label_1
_geom_angle_atom_site_label_2
_geom_angle_atom_site_label_3
_geom_angle
Cl1 Au1 Sb1 176.95(3)
C1 Sb1 N1 73.39(19)
C1 Sb1 N2 72.77(19)
N1 Sb1 N2 146.10(16)
C1 Sb1 Au1 103.29(15)
N1 Sb1 Au1 91.51(11)
N2 Sb1 Au1 94.25(11)
C6 C5 C4 120.5(5)
C6 C5 H5 119.9
C4 C5 H5 119.6
C4 C3 C2 119.8(6)
C4 C3 H3 120.0
C2 C3 H3 120.2
C5 C6 C1 119.6(5)
C5 C6 C12 124.7(5)
C1 C6 C12 115.7(5)
N2 C12 C6 118.6(5)
N2 C12 H12 120.7
C6 C12 H12 120.7
C7 N1 C8 121.2(5)
C7 N1 Sb1 112.1(4)
C8 N1 Sb1 126.7(4)
C5 C4 C3 120.1(5)
C5 C4 H4 119.9
C3 C4 H4 120.0
C12 N2 C13 121.4(5)
C12 N2 Sb1 112.6(4)
C13 N2 Sb1 125.9(3)
C8 C9 H9A 109.8
C8 C9 H9B 109.2
H9A C9 H9B 109.5
C8 C9 H9C 109.4
H9A C9 H9C 109.5
H9B C9 H9C 109.5
C13 C14 H14A 109.7
C13 C14 H14B 109.4
H14A C14 H14B 109.5
C13 C14 H14C 109.4
H14A C14 H14C 109.5
H14B C14 H14C 109.5
C8 C10 H10A 109.5
C8 C10 H10B 109.9
H10A C10 H10B 109.5
C8 C10 H10C 109.0
H10A C10 H10C 109.5
H10B C10 H10C 109.5
C2 C1 C6 120.6(5)
C2 C1 Sb1 118.9(4)
C6 C1 Sb1 120.2(4)
N2 C13 C14 107.5(5)
N2 C13 C16 113.1(5)
C14 C13 C16 111.0(6)
N2 C13 C15 105.1(5)
C14 C13 C15 111.4(6)
C16 C13 C15 108.6(6)
N1 C7 C2 118.5(5)
N1 C7 H7 120.7
C2 C7 H7 120.8
C1 C2 C3 119.4(5)
C1 C2 C7 116.7(5)
C3 C2 C7 123.8(5)
C13 C15 H15A 109.1
C13 C15 H15B 109.5
H15A C15 H15B 109.5
C13 C15 H15C 109.8
H15A C15 H15C 109.5
H15B C15 H15C 109.5
C11 C8 N1 108.5(5)
C11 C8 C10 111.1(6)
N1 C8 C10 112.1(5)
C11 C8 C9 111.6(6)
N1 C8 C9 105.0(5)
C10 C8 C9 108.4(6)
C8 C11 H11A 108.8
C8 C11 H11B 109.7
H11A C11 H11B 109.5
C8 C11 H11C 109.9
H11A C11 H11C 109.5
H11B C11 H11C 109.5
C13 C16 H16A 109.2
C13 C16 H16B 109.4
H16A C16 H16B 109.5
C13 C16 H16C 109.9
H16A C16 H16C 109.5
H16B C16 H16C 109.5
Cl2 C17 Cl3 113.9(4)
Cl2 C17 H17A 108.6
Cl3 C17 H17A 108.8
Cl2 C17 H17B 108.9
Cl3 C17 H17B 108.8
H17A C17 H17B 107.6

loop_
_geom_bond_atom_site_label_1
_geom_bond_atom_site_label_2
_geom_bond_distance
Au1 Cl1 2.3417(14)
Au1 Sb1 2.5204(5)
Sb1 C1 2.093(5)
Sb1 N1 2.386(4)
Sb1 N2 2.414(4)
C5 C6 1.381(8)
C5 C4 1.387(9)
C5 H5 0.9300
C3 C4 1.396(8)
C3 C2 1.401(8)
C3 H3 0.9300
C6 C1 1.399(7)
C6 C12 1.468(8)
C12 N2 1.268(7)
C12 H12 0.9301
N1 C7 1.278(8)
N1 C8 1.496(7)
C4 H4 0.9299
N2 C13 1.494(7)
C9 C8 1.536(10)
C9 H9A 0.9600
C9 H9B 0.9600
C9 H9C 0.9601
C14 C13 1.506(10)
C14 H14A 0.9599
C14 H14B 0.9599
C14 H14C 0.9601
C10 C8 1.518(9)
C10 H10A 0.9600
C10 H10B 0.9601
C10 H10C 0.9600
C1 C2 1.387(8)
C13 C16 1.513(9)
C13 C15 1.532(9)
C7 C2 1.452(8)
C7 H7 0.9300
C15 H15A 0.9598
C15 H15B 0.9600
C15 H15C 0.9600
C8 C11 1.482(10)
Cl2 C17 1.724(8)
Cl3 C17 1.738(7)
C11 H11A 0.9600
C11 H11B 0.9600
C11 H11C 0.9600
C16 H16A 0.9599
C16 H16B 0.9600
C16 H16C 0.9599
C17 H17A 0.9700
C17 H17B 0.9700
